data_4065950
loop_
_publ_author_name
'Wang, Xi-Ying'
'Li, Yan'
'Ma, Qing'
'Zhang, Qian-Feng'

_publ_section_title
;
 Ruthenium Complexes with Dithiophosphonates [Ar(RO)PS2]&#x2212;and
 [Fc(RO)PS2]&#x2212;(Ar =p-CH3OC6H4, Fc = Fe(\h5-C5H4)(\h5-C5H5))
;
_journal_issue 12
_journal_name_full Organometallics
_journal_page_first 2752
_journal_paper_doi 10.1021/om100209k
_journal_volume 29
_journal_year 2010
_chemical_formula_sum 'C31 H34 Cl2 Fe2 O P2 Ru S4'
_chemical_formula_weight 896.43
_chemical_name_systematic
; 
 ? 
;
_space_group_IT_number 61
_symmetry_cell_setting orthorhombic
_symmetry_space_group_name_Hall '-P 2ac 2ab'
_symmetry_space_group_name_H-M 'P b c a'
_atom_sites_solution_hydrogens geom
_atom_sites_solution_primary direct
_atom_sites_solution_secondary difmap
_audit_creation_method SHELXL-97
_cell_angle_alpha 90.00
_cell_angle_beta 90.00
_cell_angle_gamma 90.00
_cell_formula_units_Z 8
_cell_length_a 8.32200(10)
_cell_length_b 22.9333(3)
_cell_length_c 35.9063(4)
_cell_measurement_reflns_used 9981
_cell_measurement_temperature 296(2)
_cell_measurement_theta_max 26.40
_cell_measurement_theta_min 2.46
_cell_volume 6852.75(14)
_computing_cell_refinement 'Bruker SMART'
_computing_data_collection 'Bruker SMART'
_computing_data_reduction 'Bruker SAINT'
_computing_molecular_graphics 'Bruker SHELXTL'
_computing_publication_material 'Bruker SHELXTL'
_computing_structure_refinement 'SHELXL-97 (Sheldrick, 1997)'
_computing_structure_solution 'SHELXS-97 (Sheldrick, 1990)'
_diffrn_ambient_temperature 296(2)
_diffrn_measured_fraction_theta_full 0.999
_diffrn_measured_fraction_theta_max 0.999
_diffrn_measurement_device_type 'CCD area detector'
_diffrn_measurement_method 'phi and omega scans'
_diffrn_radiation_monochromator graphite
_diffrn_radiation_source 'fine-focus sealed tube'
_diffrn_radiation_type MoK\a
_diffrn_radiation_wavelength 0.71073
_diffrn_reflns_av_R_equivalents 0.0440
_diffrn_reflns_av_sigmaI/netI 0.0270
_diffrn_reflns_limit_h_max 10
_diffrn_reflns_limit_h_min -10
_diffrn_reflns_limit_k_max 29
_diffrn_reflns_limit_k_min -29
_diffrn_reflns_limit_l_max 45
_diffrn_reflns_limit_l_min -46
_diffrn_reflns_number 54745
_diffrn_reflns_theta_full 27.49
_diffrn_reflns_theta_max 27.49
_diffrn_reflns_theta_min 1.86
_exptl_absorpt_coefficient_mu 1.790
_exptl_absorpt_correction_T_max 0.8139
_exptl_absorpt_correction_T_min 0.5981
_exptl_absorpt_correction_type multi-scan
_exptl_absorpt_process_details sadabs
_exptl_crystal_colour red
_exptl_crystal_density_diffrn 1.738
_exptl_crystal_density_meas 0
_exptl_crystal_density_method 'not measured'
_exptl_crystal_description flake
_exptl_crystal_F_000 3616
_exptl_crystal_size_max 0.32
_exptl_crystal_size_mid 0.25
_exptl_crystal_size_min 0.12
_refine_diff_density_max 0.941
_refine_diff_density_min -0.930
_refine_diff_density_rms 0.072
_refine_ls_extinction_method none
_refine_ls_goodness_of_fit_ref 1.023
_refine_ls_hydrogen_treatment constr
_refine_ls_matrix_type full
_refine_ls_number_parameters 391
_refine_ls_number_reflns 7856
_refine_ls_number_restraints 0
_refine_ls_restrained_S_all 1.023
_refine_ls_R_factor_all 0.0421
_refine_ls_R_factor_gt 0.0311
_refine_ls_shift/su_max 0.001
_refine_ls_shift/su_mean 0.000
_refine_ls_structure_factor_coef Fsqd
_refine_ls_weighting_details 'calc w=1/[\s^2^(Fo^2^)+(0.0289P)^2^+5.8509P] where P=(Fo^2^+2Fc^2^)/3'
_refine_ls_weighting_scheme calc
_refine_ls_wR_factor_gt 0.0667
_refine_ls_wR_factor_ref 0.0711
_reflns_number_gt 6452
_reflns_number_total 7856
_reflns_threshold_expression >2sigma(I)
_cod_data_source_file om100209k_si_001.cif
_cod_data_source_block Cpd7_Pbca
_cod_depositor_comments
;
The following automatic conversions were performed:

'_symmetry_cell_setting' value 'Orthorhombic' changed to
'orthorhombic' according to
/home/saulius/struct/CIF-dictionaries/cif_core.dic dictionary named
'cif_core.dic' version 2.4.1 from 2010-06-29.

Automatic conversion script
Id: cif_fix_values 1715 2011-07-08 13:25:40Z adriana 
;
_cod_original_sg_symbol_H-M Pbca
_cod_database_code 4065950

loop_
_symmetry_equiv_pos_as_xyz
'x, y, z'
'-x+1/2, -y, z+1/2'
'-x, y+1/2, -z+1/2'
'x+1/2, -y+1/2, -z'
'-x, -y, -z'
'x-1/2, y, -z-1/2'
'x, -y-1/2, z-1/2'
'-x-1/2, y-1/2, z'

loop_
_atom_site_label
_atom_site_type_symbol
_atom_site_fract_x
_atom_site_fract_y
_atom_site_fract_z
_atom_site_U_iso_or_equiv
_atom_site_adp_type
_atom_site_occupancy
_atom_site_symmetry_multiplicity
_atom_site_calc_flag
_atom_site_refinement_flags
Ru1 Ru 0.35637(2) 0.428858(8) 0.059036(5) 0.02496(6) Uani 1 1 d .
Fe1 Fe 0.76245(6) 0.305071(18) 0.175165(12) 0.04312(11) Uani 1 1 d .
Fe2 Fe 0.26519(5) 0.549697(16) 0.199591(10) 0.02872(9) Uani 1 1 d .
P1 P 0.62922(8) 0.39626(3) 0.108352(18) 0.02806(14) Uani 1 1 d .
P2 P 0.55162(8) 0.51392(3) 0.136184(18) 0.02803(14) Uani 1 1 d .
S1 S 0.64732(8) 0.41092(3) 0.053466(18) 0.03368(15) Uani 1 1 d .
S2 S 0.40336(8) 0.36922(3) 0.114453(18) 0.03093(14) Uani 1 1 d .
S3 S 0.42215(8) 0.52187(3) 0.088559(18) 0.03109(14) Uani 1 1 d .
S4 S 0.69409(10) 0.57813(3) 0.14829(2) 0.04447(19) Uani 1 1 d .
O1 O 0.6629(2) 0.45458(8) 0.13192(5) 0.0305(4) Uani 1 1 d .
C1 C 0.7807(3) 0.35094(13) 0.12724(8) 0.0374(6) Uani 1 1 d .
C2 C 0.9073(4) 0.36695(16) 0.15220(9) 0.0502(8) Uani 1 1 d .
H2 H 0.9263 0.4039 0.1619 0.060 Uiso 1 1 calc R
C3 C 0.9982(5) 0.3160(2) 0.15937(11) 0.0750(12) Uani 1 1 d .
H3 H 1.0890 0.3139 0.1744 0.090 Uiso 1 1 calc R
C4 C 0.9292(5) 0.26926(19) 0.14013(11) 0.0784(13) Uani 1 1 d .
H4 H 0.9655 0.2309 0.1405 0.094 Uiso 1 1 calc R
C5 C 0.7951(5) 0.29000(15) 0.12006(9) 0.0581(10) Uani 1 1 d .
H5 H 0.7281 0.2679 0.1049 0.070 Uiso 1 1 calc R
C6 C 0.5689(6) 0.3313(2) 0.20535(11) 0.0771(13) Uani 1 1 d .
H6 H 0.5086 0.3647 0.2008 0.092 Uiso 1 1 calc R
C7 C 0.7048(6) 0.32743(18) 0.22825(10) 0.0751(13) Uani 1 1 d .
H7 H 0.7501 0.3579 0.2417 0.090 Uiso 1 1 calc R
C8 C 0.7601(6) 0.27086(18) 0.22754(10) 0.0747(12) Uani 1 1 d .
H8 H 0.8493 0.2565 0.2402 0.090 Uiso 1 1 calc R
C9 C 0.6580(6) 0.23923(17) 0.20447(12) 0.0818(14) Uani 1 1 d .
H9 H 0.6669 0.1997 0.1991 0.098 Uiso 1 1 calc R
C10 C 0.5406(5) 0.2765(2) 0.19071(11) 0.0768(13) Uani 1 1 d .
H10 H 0.4578 0.2664 0.1746 0.092 Uiso 1 1 calc R
C11 C 0.4221(3) 0.49513(11) 0.17399(7) 0.0298(5) Uani 1 1 d .
C12 C 0.2632(3) 0.47168(11) 0.17234(7) 0.0331(6) Uani 1 1 d .
H12 H 0.2060 0.4630 0.1508 0.040 Uiso 1 1 calc R
C13 C 0.2083(4) 0.46406(12) 0.20922(8) 0.0386(7) Uani 1 1 d .
H13 H 0.1083 0.4496 0.2161 0.046 Uiso 1 1 calc R
C14 C 0.3310(3) 0.48217(12) 0.23388(8) 0.0366(6) Uani 1 1 d .
H14 H 0.3257 0.4814 0.2597 0.044 Uiso 1 1 calc R
C15 C 0.4634(3) 0.50174(12) 0.21247(7) 0.0332(6) Uani 1 1 d .
H15 H 0.5598 0.5163 0.2217 0.040 Uiso 1 1 calc R
C16 C 0.2697(4) 0.62720(13) 0.17153(9) 0.0449(7) Uani 1 1 d .
H16 H 0.3317 0.6355 0.1506 0.054 Uiso 1 1 calc R
C17 C 0.1122(4) 0.60355(13) 0.17150(8) 0.0427(7) Uani 1 1 d .
H17 H 0.0526 0.5937 0.1505 0.051 Uiso 1 1 calc R
C18 C 0.0619(4) 0.59759(13) 0.20877(8) 0.0432(7) Uani 1 1 d .
H18 H -0.0367 0.5831 0.2167 0.052 Uiso 1 1 calc R
C19 C 0.1883(4) 0.61756(13) 0.23195(9) 0.0455(7) Uani 1 1 d .
H19 H 0.1873 0.6184 0.2578 0.055 Uiso 1 1 calc R
C20 C 0.3154(4) 0.63582(12) 0.20889(9) 0.0454(7) Uani 1 1 d .
H20 H 0.4130 0.6510 0.2169 0.054 Uiso 1 1 calc R
C21 C 0.0054(4) 0.49601(14) 0.07510(9) 0.0449(7) Uani 1 1 d .
H21A H -0.0871 0.5094 0.0616 0.067 Uiso 1 1 calc R
H21B H 0.0689 0.5289 0.0827 0.067 Uiso 1 1 calc R
H21C H -0.0288 0.4747 0.0967 0.067 Uiso 1 1 calc R
C22 C 0.1041(3) 0.45705(12) 0.05058(7) 0.0331(6) Uani 1 1 d .
C23 C 0.2043(3) 0.48115(12) 0.02207(7) 0.0337(6) Uani 1 1 d .
H23 H 0.2036 0.5212 0.0181 0.040 Uiso 1 1 calc R
C24 C 0.3033(3) 0.44570(11) 0.00009(7) 0.0335(6) Uani 1 1 d .
H24 H 0.3665 0.4626 -0.0183 0.040 Uiso 1 1 calc R
C25 C 0.3088(3) 0.38403(11) 0.00550(7) 0.0313(6) Uani 1 1 d .
C26 C 0.2107(3) 0.36032(12) 0.03355(7) 0.0346(6) Uani 1 1 d .
H26 H 0.2116 0.3203 0.0377 0.042 Uiso 1 1 calc R
C27 C 0.1100(3) 0.39653(12) 0.05576(8) 0.0350(6) Uani 1 1 d .
H27 H 0.0466 0.3796 0.0742 0.042 Uiso 1 1 calc R
C28 C 0.4174(4) 0.34790(12) -0.01879(8) 0.0415(7) Uani 1 1 d .
H28A H 0.5146 0.3709 -0.0235 0.050 Uiso 1 1 calc R
C29 C 0.3344(5) 0.33853(18) -0.05621(9) 0.0692(11) Uani 1 1 d .
H29A H 0.2374 0.3166 -0.0525 0.104 Uiso 1 1 calc R
H29B H 0.4048 0.3174 -0.0725 0.104 Uiso 1 1 calc R
H29C H 0.3089 0.3756 -0.0671 0.104 Uiso 1 1 calc R
C30 C 0.4698(5) 0.29042(14) -0.00175(11) 0.0647(10) Uani 1 1 d .
H30A H 0.5142 0.2973 0.0225 0.097 Uiso 1 1 calc R
H30B H 0.5496 0.2726 -0.0173 0.097 Uiso 1 1 calc R
H30C H 0.3787 0.2649 0.0003 0.097 Uiso 1 1 calc R
C1S C 0.8648(7) 0.34911(17) 0.92292(11) 0.0842(14) Uani 1 1 d .
H1SA H 0.9606 0.3649 0.9113 0.101 Uiso 1 1 calc R
H1SB H 0.7736 0.3715 0.9140 0.101 Uiso 1 1 calc R
Cl1S Cl 0.88009(14) 0.35794(4) 0.97063(3) 0.0684(3) Uani 1 1 d .
Cl2S Cl 0.8417(2) 0.27734(5) 0.90912(3) 0.1094(5) Uani 1 1 d .

loop_
_atom_site_aniso_label
_atom_site_aniso_U_11
_atom_site_aniso_U_22
_atom_site_aniso_U_33
_atom_site_aniso_U_23
_atom_site_aniso_U_13
_atom_site_aniso_U_12
Ru1 0.02648(11) 0.02683(10) 0.02158(10) -0.00021(7) -0.00083(8) -0.00392(8)
Fe1 0.0565(3) 0.0360(2) 0.0368(2) 0.00160(17) -0.0098(2) 0.0074(2)
Fe2 0.0288(2) 0.03306(19) 0.02429(18) -0.00247(15) -0.00069(15) 0.00294(16)
P1 0.0271(3) 0.0330(3) 0.0241(3) -0.0016(3) 0.0014(3) 0.0015(3)
P2 0.0255(3) 0.0320(3) 0.0265(3) -0.0058(3) -0.0003(3) -0.0037(3)
S1 0.0306(4) 0.0461(4) 0.0244(3) -0.0022(3) 0.0037(3) -0.0010(3)
S2 0.0313(3) 0.0335(3) 0.0280(3) 0.0040(3) 0.0006(3) -0.0035(3)
S3 0.0346(4) 0.0288(3) 0.0299(3) -0.0024(3) -0.0055(3) -0.0022(3)
S4 0.0402(4) 0.0457(4) 0.0474(4) -0.0103(3) -0.0027(3) -0.0170(3)
O1 0.0258(9) 0.0376(10) 0.0280(9) -0.0053(7) -0.0007(7) 0.0013(8)
C1 0.0357(16) 0.0463(16) 0.0303(14) -0.0019(12) 0.0023(12) 0.0085(13)
C2 0.0347(17) 0.070(2) 0.0458(18) 0.0077(16) -0.0064(14) -0.0003(16)
C3 0.048(2) 0.111(3) 0.066(3) 0.010(2) -0.0113(19) 0.033(2)
C4 0.088(3) 0.083(3) 0.064(2) -0.007(2) -0.003(2) 0.057(3)
C5 0.078(3) 0.055(2) 0.0414(18) -0.0118(15) -0.0070(17) 0.0290(19)
C6 0.091(3) 0.088(3) 0.053(2) 0.028(2) 0.030(2) 0.020(3)
C7 0.121(4) 0.067(3) 0.038(2) -0.0043(18) 0.010(2) -0.020(3)
C8 0.107(4) 0.070(3) 0.048(2) 0.0212(19) -0.020(2) -0.002(2)
C9 0.122(4) 0.048(2) 0.076(3) 0.018(2) -0.016(3) -0.020(2)
C10 0.072(3) 0.104(3) 0.054(2) 0.021(2) -0.007(2) -0.025(3)
C11 0.0285(14) 0.0317(13) 0.0291(13) -0.0039(10) 0.0000(11) 0.0022(11)
C12 0.0320(15) 0.0358(14) 0.0316(14) -0.0098(11) 0.0022(11) -0.0022(11)
C13 0.0387(16) 0.0366(15) 0.0405(16) -0.0016(12) 0.0124(13) -0.0031(12)
C14 0.0421(17) 0.0398(15) 0.0279(13) 0.0060(11) 0.0032(12) 0.0062(13)
C15 0.0316(15) 0.0379(14) 0.0302(14) -0.0013(11) -0.0030(11) 0.0076(12)
C16 0.0450(19) 0.0426(16) 0.0471(18) 0.0116(14) 0.0018(14) 0.0027(14)
C17 0.0408(17) 0.0459(17) 0.0414(17) 0.0053(13) -0.0090(13) 0.0087(14)
C18 0.0363(17) 0.0459(17) 0.0473(18) 0.0016(14) 0.0056(14) 0.0099(14)
C19 0.056(2) 0.0423(16) 0.0386(16) -0.0094(13) -0.0025(15) 0.0147(15)
C20 0.0447(18) 0.0321(15) 0.059(2) -0.0033(14) -0.0106(15) 0.0009(13)
C21 0.0330(16) 0.0510(18) 0.0509(18) -0.0070(15) -0.0003(14) 0.0015(13)
C22 0.0267(14) 0.0414(15) 0.0313(14) -0.0029(11) -0.0093(11) -0.0020(11)
C23 0.0364(15) 0.0331(14) 0.0315(14) 0.0032(11) -0.0090(12) -0.0002(12)
C24 0.0404(16) 0.0370(14) 0.0229(13) 0.0033(11) -0.0040(11) -0.0050(12)
C25 0.0356(15) 0.0360(14) 0.0224(12) -0.0036(10) -0.0068(11) -0.0054(11)
C26 0.0395(16) 0.0304(13) 0.0340(14) -0.0017(11) -0.0065(12) -0.0105(12)
C27 0.0278(14) 0.0435(16) 0.0338(14) 0.0003(12) -0.0030(11) -0.0140(12)
C28 0.0480(18) 0.0367(15) 0.0398(16) -0.0089(12) 0.0032(14) -0.0057(13)
C29 0.091(3) 0.077(3) 0.0396(19) -0.0226(18) 0.0020(19) -0.005(2)
C30 0.080(3) 0.0431(19) 0.071(2) -0.0035(17) 0.014(2) 0.0123(18)
C1S 0.139(4) 0.053(2) 0.061(2) -0.0009(19) -0.013(3) 0.016(3)
Cl1S 0.0967(8) 0.0536(5) 0.0549(5) -0.0008(4) -0.0070(5) 0.0101(5)
Cl2S 0.2123(17) 0.0527(6) 0.0631(7) -0.0070(5) -0.0117(8) 0.0015(8)

loop_
_atom_type_symbol
_atom_type_description
_atom_type_scat_dispersion_real
_atom_type_scat_dispersion_imag
_atom_type_scat_source
C C 0.0033 0.0016 'International Tables Vol C Tables 4.2.6.8 and 6.1.1.4'
H H 0.0000 0.0000 'International Tables Vol C Tables 4.2.6.8 and 6.1.1.4'
O O 0.0106 0.0060 'International Tables Vol C Tables 4.2.6.8 and 6.1.1.4'
P P 0.1023 0.0942 'International Tables Vol C Tables 4.2.6.8 and 6.1.1.4'
S S 0.1246 0.1234 'International Tables Vol C Tables 4.2.6.8 and 6.1.1.4'
Cl Cl 0.1484 0.1585 'International Tables Vol C Tables 4.2.6.8 and 6.1.1.4'
Fe Fe 0.3463 0.8444 'International Tables Vol C Tables 4.2.6.8 and 6.1.1.4'
Ru Ru -1.2594 0.8363 'International Tables Vol C Tables 4.2.6.8 and 6.1.1.4'

loop_
_geom_angle_atom_site_label_1
_geom_angle_atom_site_label_2
_geom_angle_atom_site_label_3
_geom_angle
C27 Ru1 C26 38.05(10)
C27 Ru1 C23 67.09(10)
C26 Ru1 C23 79.61(10)
C27 Ru1 C24 79.57(10)
C26 Ru1 C24 67.13(10)
C23 Ru1 C24 37.24(10)
C27 Ru1 C25 68.15(10)
C26 Ru1 C25 37.24(10)
C23 Ru1 C25 67.99(10)
C24 Ru1 C25 37.78(9)
C27 Ru1 C22 37.11(10)
C26 Ru1 C22 68.11(10)
C23 Ru1 C22 37.88(10)
C24 Ru1 C22 68.06(10)
C25 Ru1 C22 81.21(10)
C27 Ru1 S3 122.00(8)
C26 Ru1 S3 158.97(8)
C23 Ru1 S3 85.09(7)
C24 Ru1 S3 108.03(7)
C25 Ru1 S3 145.22(7)
C22 Ru1 S3 90.98(7)
C27 Ru1 S2 90.23(7)
C26 Ru1 S2 91.56(7)
C23 Ru1 S2 153.01(8)
C24 Ru1 S2 156.12(7)
C25 Ru1 S2 118.35(7)
C22 Ru1 S2 115.20(7)
S3 Ru1 S2 95.70(2)
C27 Ru1 S1 149.51(8)
C26 Ru1 S1 113.01(8)
C23 Ru1 S1 127.58(8)
C24 Ru1 S1 98.56(8)
C25 Ru1 S1 91.59(7)
C22 Ru1 S1 165.42(7)
S3 Ru1 S1 87.75(2)
S2 Ru1 S1 79.37(2)
C1 Fe1 C5 41.24(12)
C1 Fe1 C6 111.05(14)
C5 Fe1 C6 132.63(17)
C1 Fe1 C7 133.23(14)
C5 Fe1 C7 172.19(17)
C6 Fe1 C7 40.34(18)
C1 Fe1 C9 149.08(15)
C5 Fe1 C9 115.81(17)
C6 Fe1 C9 66.79(19)
C7 Fe1 C9 66.50(17)
C1 Fe1 C10 117.95(14)
C5 Fe1 C10 109.52(17)
C6 Fe1 C10 39.74(18)
C7 Fe1 C10 67.05(18)
C9 Fe1 C10 39.89(17)
C1 Fe1 C8 170.45(15)
C5 Fe1 C8 146.77(15)
C6 Fe1 C8 67.32(17)
C7 Fe1 C8 39.55(16)
C9 Fe1 C8 39.92(16)
C10 Fe1 C8 67.33(17)
C1 Fe1 C2 41.28(12)
C5 Fe1 C2 69.15(15)
C6 Fe1 C2 118.59(17)
C7 Fe1 C2 110.12(15)
C9 Fe1 C2 168.26(16)
C10 Fe1 C2 150.65(17)
C8 Fe1 C2 130.37(16)
C1 Fe1 C4 68.55(14)
C5 Fe1 C4 40.54(14)
C6 Fe1 C4 169.9(2)
C7 Fe1 C4 147.02(19)
C9 Fe1 C4 108.05(19)
C10 Fe1 C4 130.9(2)
C8 Fe1 C4 114.81(17)
C2 Fe1 C4 68.23(17)
C1 Fe1 C3 68.31(13)
C5 Fe1 C3 67.91(17)
C6 Fe1 C3 150.1(2)
C7 Fe1 C3 116.94(19)
C9 Fe1 C3 129.78(19)
C10 Fe1 C3 168.2(2)
C8 Fe1 C3 108.08(17)
C2 Fe1 C3 40.46(15)
C4 Fe1 C3 39.86(17)
C11 Fe2 C15 41.25(10)
C11 Fe2 C12 41.13(10)
C15 Fe2 C12 69.01(11)
C11 Fe2 C17 123.43(11)
C15 Fe2 C17 160.87(12)
C12 Fe2 C17 106.78(12)
C11 Fe2 C16 107.53(12)
C15 Fe2 C16 124.54(12)
C12 Fe2 C16 121.78(12)
C17 Fe2 C16 40.64(12)
C11 Fe2 C18 159.60(11)
C15 Fe2 C18 157.58(11)
C12 Fe2 C18 122.81(12)
C17 Fe2 C18 40.36(12)
C16 Fe2 C18 68.12(13)
C11 Fe2 C19 158.17(12)
C15 Fe2 C19 122.39(12)
C12 Fe2 C19 159.67(12)
C17 Fe2 C19 67.97(12)
C16 Fe2 C19 67.91(13)
C18 Fe2 C19 40.57(12)
C11 Fe2 C20 122.55(12)
C15 Fe2 C20 108.60(12)
C12 Fe2 C20 157.95(12)
C17 Fe2 C20 67.89(12)
C16 Fe2 C20 40.28(12)
C18 Fe2 C20 67.91(13)
C19 Fe2 C20 40.23(13)
C11 Fe2 C13 68.54(11)
C15 Fe2 C13 68.37(12)
C12 Fe2 C13 40.39(10)
C17 Fe2 C13 121.28(13)
C16 Fe2 C13 157.05(12)
C18 Fe2 C13 107.24(12)
C19 Fe2 C13 124.13(12)
C20 Fe2 C13 160.84(12)
C11 Fe2 C14 68.57(10)
C15 Fe2 C14 40.54(11)
C12 Fe2 C14 68.17(11)
C17 Fe2 C14 156.87(12)
C16 Fe2 C14 161.26(12)
C18 Fe2 C14 121.98(12)
C19 Fe2 C14 108.48(12)
C20 Fe2 C14 125.16(12)
C13 Fe2 C14 40.33(11)
O1 P1 C1 99.36(12)
O1 P1 S2 111.47(7)
C1 P1 S2 116.60(10)
O1 P1 S1 111.39(7)
C1 P1 S1 114.94(10)
S2 P1 S1 103.37(4)
O1 P2 C11 102.12(11)
O1 P2 S4 107.64(7)
C11 P2 S4 112.43(9)
O1 P2 S3 107.06(7)
C11 P2 S3 109.98(9)
S4 P2 S3 116.43(5)
P1 S1 Ru1 82.79(3)
P1 S2 Ru1 83.53(3)
P2 S3 Ru1 113.95(3)
P1 O1 P2 129.48(11)
C5 C1 C2 107.6(3)
C5 C1 P1 124.5(2)
C2 C1 P1 127.9(2)
C5 C1 Fe1 69.53(18)
C2 C1 Fe1 69.88(17)
P1 C1 Fe1 125.31(15)
C3 C2 C1 107.2(3)
C3 C2 Fe1 70.6(2)
C1 C2 Fe1 68.84(18)
C3 C2 H2 126.4
C1 C2 H2 126.4
Fe1 C2 H2 125.7
C4 C3 C2 108.8(3)
C4 C3 Fe1 69.6(2)
C2 C3 Fe1 69.0(2)
C4 C3 H3 125.6
C2 C3 H3 125.6
Fe1 C3 H3 127.5
C3 C4 C5 108.6(3)
C3 C4 Fe1 70.6(2)
C5 C4 Fe1 69.0(2)
C3 C4 H4 125.7
C5 C4 H4 125.7
Fe1 C4 H4 126.3
C4 C5 C1 107.7(3)
C4 C5 Fe1 70.4(2)
C1 C5 Fe1 69.23(17)
C4 C5 H5 126.1
C1 C5 H5 126.1
Fe1 C5 H5 125.8
C10 C6 C7 107.6(4)
C10 C6 Fe1 70.3(3)
C7 C6 Fe1 69.8(2)
C10 C6 H6 126.2
C7 C6 H6 126.2
Fe1 C6 H6 125.3
C8 C7 C6 108.6(4)
C8 C7 Fe1 70.5(2)
C6 C7 Fe1 69.9(2)
C8 C7 H7 125.7
C6 C7 H7 125.7
Fe1 C7 H7 125.5
C7 C8 C9 107.4(4)
C7 C8 Fe1 70.0(2)
C9 C8 Fe1 69.9(2)
C7 C8 H8 126.3
C9 C8 H8 126.3
Fe1 C8 H8 125.4
C10 C9 C8 108.7(4)
C10 C9 Fe1 70.1(2)
C8 C9 Fe1 70.1(2)
C10 C9 H9 125.6
C8 C9 H9 125.6
Fe1 C9 H9 125.7
C9 C10 C6 107.7(4)
C9 C10 Fe1 70.0(3)
C6 C10 Fe1 70.0(2)
C9 C10 H10 126.1
C6 C10 H10 126.1
Fe1 C10 H10 125.5
C12 C11 C15 107.6(2)
C12 C11 P2 128.1(2)
C15 C11 P2 124.3(2)
C12 C11 Fe2 69.82(14)
C15 C11 Fe2 69.64(14)
P2 C11 Fe2 125.73(14)
C13 C12 C11 107.9(2)
C13 C12 Fe2 70.20(15)
C11 C12 Fe2 69.04(14)
C13 C12 H12 126.1
C11 C12 H12 126.1
Fe2 C12 H12 126.3
C14 C13 C12 108.5(3)
C14 C13 Fe2 69.96(16)
C12 C13 Fe2 69.41(15)
C14 C13 H13 125.7
C12 C13 H13 125.7
Fe2 C13 H13 126.5
C13 C14 C15 108.4(2)
C13 C14 Fe2 69.71(16)
C15 C14 Fe2 69.09(15)
C13 C14 H14 125.8
C15 C14 H14 125.8
Fe2 C14 H14 127.0
C14 C15 C11 107.6(2)
C14 C15 Fe2 70.37(15)
C11 C15 Fe2 69.11(15)
C14 C15 H15 126.2
C11 C15 H15 126.2
Fe2 C15 H15 125.9
C20 C16 C17 107.7(3)
C20 C16 Fe2 69.96(17)
C17 C16 Fe2 69.56(16)
C20 C16 H16 126.2
C17 C16 H16 126.2
Fe2 C16 H16 125.9
C18 C17 C16 108.1(3)
C18 C17 Fe2 69.96(17)
C16 C17 Fe2 69.80(16)
C18 C17 H17 125.9
C16 C17 H17 125.9
Fe2 C17 H17 125.9
C17 C18 C19 107.8(3)
C17 C18 Fe2 69.68(17)
C19 C18 Fe2 69.76(17)
C17 C18 H18 126.1
C19 C18 H18 126.1
Fe2 C18 H18 126.0
C20 C19 C18 108.0(3)
C20 C19 Fe2 69.92(17)
C18 C19 Fe2 69.68(16)
C20 C19 H19 126.0
C18 C19 H19 126.0
Fe2 C19 H19 126.0
C19 C20 C16 108.4(3)
C19 C20 Fe2 69.84(17)
C16 C20 Fe2 69.76(17)
C19 C20 H20 125.8
C16 C20 H20 125.8
Fe2 C20 H20 126.2
C22 C21 H21A 109.5
C22 C21 H21B 109.5
H21A C21 H21B 109.5
C22 C21 H21C 109.5
H21A C21 H21C 109.5
H21B C21 H21C 109.5
C27 C22 C23 117.2(3)
C27 C22 C21 122.1(3)
C23 C22 C21 120.6(3)
C27 C22 Ru1 70.12(15)
C23 C22 Ru1 70.06(15)
C21 C22 Ru1 127.72(19)
C24 C23 C22 121.4(2)
C24 C23 Ru1 71.56(15)
C22 C23 Ru1 72.06(15)
C24 C23 H23 119.3
C22 C23 H23 119.3
Ru1 C23 H23 129.6
C23 C24 C25 121.1(2)
C23 C24 Ru1 71.19(15)
C25 C24 Ru1 71.85(14)
C23 C24 H24 119.4
C25 C24 H24 119.4
Ru1 C24 H24 130.2
C26 C25 C24 117.5(2)
C26 C25 C28 123.4(2)
C24 C25 C28 119.1(2)
C26 C25 Ru1 70.23(14)
C24 C25 Ru1 70.38(14)
C28 C25 Ru1 130.62(19)
C25 C26 C27 121.2(2)
C25 C26 Ru1 72.53(14)
C27 C26 Ru1 70.90(15)
C25 C26 H26 119.4
C27 C26 H26 119.4
Ru1 C26 H26 129.7
C22 C27 C26 121.6(3)
C22 C27 Ru1 72.76(15)
C26 C27 Ru1 71.05(15)
C22 C27 H27 119.2
C26 C27 H27 119.2
Ru1 C27 H27 129.5
C25 C28 C30 114.7(3)
C25 C28 C29 108.4(3)
C30 C28 C29 111.3(3)
C25 C28 H28A 107.4
C30 C28 H28A 107.4
C29 C28 H28A 107.4
C28 C29 H29A 109.5
C28 C29 H29B 109.5
H29A C29 H29B 109.5
C28 C29 H29C 109.5
H29A C29 H29C 109.5
H29B C29 H29C 109.5
C28 C30 H30A 109.5
C28 C30 H30B 109.5
H30A C30 H30B 109.5
C28 C30 H30C 109.5
H30A C30 H30C 109.5
H30B C30 H30C 109.5
Cl1S C1S Cl2S 113.8(2)
Cl1S C1S H1SA 108.8
Cl2S C1S H1SA 108.8
Cl1S C1S H1SB 108.8
Cl2S C1S H1SB 108.8
H1SA C1S H1SB 107.7

loop_
_geom_bond_atom_site_label_1
_geom_bond_atom_site_label_2
_geom_bond_distance
Ru1 C27 2.184(3)
Ru1 C26 2.186(3)
Ru1 C23 2.191(3)
Ru1 C24 2.196(3)
Ru1 C25 2.216(2)
Ru1 C22 2.218(3)
Ru1 S3 2.4440(6)
Ru1 S2 2.4460(7)
Ru1 S1 2.4640(7)
Fe1 C1 2.023(3)
Fe1 C5 2.027(3)
Fe1 C6 2.033(4)
Fe1 C7 2.031(4)
Fe1 C9 2.035(4)
Fe1 C10 2.037(4)
Fe1 C8 2.038(3)
Fe1 C2 2.036(3)
Fe1 C4 2.045(4)
Fe1 C3 2.058(4)
Fe2 C11 2.029(3)
Fe2 C15 2.036(3)
Fe2 C12 2.039(3)
Fe2 C17 2.040(3)
Fe2 C16 2.044(3)
Fe2 C18 2.044(3)
Fe2 C19 2.045(3)
Fe2 C20 2.046(3)
Fe2 C13 2.050(3)
Fe2 C14 2.053(3)
P1 O1 1.6074(18)
P1 C1 1.769(3)
P1 S2 1.9913(9)
P1 S1 2.0049(9)
P2 O1 1.6533(18)
P2 C11 1.786(3)
P2 S4 1.9399(10)
P2 S3 2.0294(9)
C1 C5 1.426(4)
C1 C2 1.431(4)
C2 C3 1.416(5)
C2 H2 0.9300
C3 C4 1.399(6)
C3 H3 0.9300
C4 C5 1.411(5)
C4 H4 0.9300
C5 H5 0.9300
C6 C10 1.383(6)
C6 C7 1.401(6)
C6 H6 0.9300
C7 C8 1.377(6)
C7 H7 0.9300
C8 C9 1.390(6)
C8 H8 0.9300
C9 C10 1.389(6)
C9 H9 0.9300
C10 H10 0.9300
C11 C12 1.429(4)
C11 C15 1.432(4)
C12 C13 1.411(4)
C12 H12 0.9300
C13 C14 1.414(4)
C13 H13 0.9300
C14 C15 1.417(4)
C14 H14 0.9300
C15 H15 0.9300
C16 C20 1.408(4)
C16 C17 1.418(4)
C16 H16 0.9300
C17 C18 1.409(4)
C17 H17 0.9300
C18 C19 1.417(4)
C18 H18 0.9300
C19 C20 1.407(5)
C19 H19 0.9300
C20 H20 0.9300
C21 C22 1.499(4)
C21 H21A 0.9600
C21 H21B 0.9600
C21 H21C 0.9600
C22 C27 1.401(4)
C22 C23 1.431(4)
C23 C24 1.401(4)
C23 H23 0.9300
C24 C25 1.428(4)
C24 H24 0.9300
C25 C26 1.406(4)
C25 C28 1.505(4)
C26 C27 1.424(4)
C26 H26 0.9300
C27 H27 0.9300
C28 C30 1.517(4)
C28 C29 1.526(4)
C28 H28A 0.9800
C29 H29A 0.9600
C29 H29B 0.9600
C29 H29C 0.9600
C30 H30A 0.9600
C30 H30B 0.9600
C30 H30C 0.9600
C1S Cl1S 1.730(4)
C1S Cl2S 1.730(4)
C1S H1SA 0.9700
C1S H1SB 0.9700
